data_1556660
loop_
_publ_author_name
'Ojelere, O.'
'Graf, D.'
'Mathur, S.'

_publ_section_title
;
 Molecularly Engineered Lithium-Chromium Alkoxide for Selective Synthesis
 of LiCrO2 and Li2CrO4 Nanomaterials
;
_journal_name_full Inorganics
_journal_page_first 22
_journal_paper_doi 10.3390/inorganics7020022
_journal_volume 7
_journal_year 2019
_chemical_formula_moiety 'C32 H44 Cr F6 Li N2 O6'
_chemical_formula_sum 'C32 H44 Cr F6 Li N2 O6'
_chemical_formula_weight 725.63
_space_group_crystal_system monoclinic
_space_group_IT_number 14
_space_group_name_Hall '-P 2ybc'
_space_group_name_H-M_alt 'P 1 21/c 1'
_atom_sites_solution_hydrogens geom
_cell_angle_alpha 90
_cell_angle_beta 90.059(4)
_cell_angle_gamma 90
_cell_formula_units_Z 4
_cell_length_a 14.8499(6)
_cell_length_b 10.7574(5)
_cell_length_c 22.6334(11)
_cell_measurement_reflns_used 2000
_cell_measurement_temperature 293(2)
_cell_measurement_theta_max 26.84
_cell_measurement_theta_min 2.06
_cell_volume 3615.6(3)
_computing_structure_refinement 'SHELXL-2014/7 (Sheldrick, 2014)'
_diffrn_ambient_temperature 293(2)
_diffrn_measured_fraction_theta_full 1.000
_diffrn_measured_fraction_theta_max 0.991
_diffrn_measurement_device_type 'IPDS 2T (Stoe & Cie)'
_diffrn_measurement_method '\w and \f scans'
_diffrn_radiation_type MoK\a
_diffrn_radiation_wavelength 0.71073
_diffrn_reflns_av_R_equivalents 0.0931
_diffrn_reflns_av_unetI/netI 0.0772
_diffrn_reflns_Laue_measured_fraction_full 1.000
_diffrn_reflns_Laue_measured_fraction_max 0.991
_diffrn_reflns_limit_h_max 18
_diffrn_reflns_limit_h_min -16
_diffrn_reflns_limit_k_max 13
_diffrn_reflns_limit_k_min -13
_diffrn_reflns_limit_l_max 28
_diffrn_reflns_limit_l_min -28
_diffrn_reflns_number 32116
_diffrn_reflns_point_group_measured_fraction_full 1.000
_diffrn_reflns_point_group_measured_fraction_max 0.991
_diffrn_reflns_theta_full 25.242
_diffrn_reflns_theta_max 26.845
_diffrn_reflns_theta_min 1.799
_diffrn_source 'fine-focus sealed tube'
_exptl_absorpt_coefficient_mu 0.390
_exptl_absorpt_correction_T_max 0.9613
_exptl_absorpt_correction_T_min 0.8295
_exptl_absorpt_correction_type numerical
_exptl_crystal_colour brown
_exptl_crystal_density_diffrn 1.333
_exptl_crystal_density_meas ?
_exptl_crystal_density_method 'not measured'
_exptl_crystal_description prism
_exptl_crystal_F_000 1516
_exptl_crystal_size_max 0.3
_exptl_crystal_size_mid 0.2
_exptl_crystal_size_min 0.2
_refine_diff_density_max 0.301
_refine_diff_density_min -0.363
_refine_diff_density_rms 0.073
_refine_ls_extinction_coef .
_refine_ls_extinction_method none
_refine_ls_goodness_of_fit_ref 1.040
_refine_ls_hydrogen_treatment constr
_refine_ls_matrix_type full
_refine_ls_number_parameters 435
_refine_ls_number_reflns 7685
_refine_ls_number_restraints 0
_refine_ls_restrained_S_all 1.040
_refine_ls_R_factor_all 0.1149
_refine_ls_R_factor_gt 0.0679
_refine_ls_shift/su_max 0.000
_refine_ls_shift/su_mean 0.000
_refine_ls_structure_factor_coef Fsqd
_refine_ls_weighting_details 'w=1/[\s^2^(Fo^2^)+(0.0692P)^2^+3.4657P] where P=(Fo^2^+2Fc^2^)/3'
_refine_ls_weighting_scheme calc
_refine_ls_wR_factor_gt 0.1627
_refine_ls_wR_factor_ref 0.1826
_reflns_Friedel_coverage 0.000
_reflns_Friedel_fraction_full .
_reflns_Friedel_fraction_max .
_reflns_number_gt 4816
_reflns_number_total 7685
_reflns_threshold_expression 'I > 2\s(I)'
_cod_data_source_file 3.cif
_cod_data_source_block shelx
_cod_depositor_comments
;
The following automatic conversions were performed:

data item '_exptl_crystal_density_meas' value 'not measured' was
changed to '?' -- the value is perceived as not measured.

Automatic conversion script
Id: cif_fix_values 6909 2019-04-08 15:41:33Z antanas 
;
_cod_original_sg_symbol_H-M 'P 21/c'
_cod_database_code 1556660
_shelx_space_group_comment
;
The symmetry employed for this shelxl refinement is uniquely defined
by the following loop, which should always be used as a source of
symmetry information in preference to the above space-group names.
They are only intended as comments.
;

loop_
_space_group_symop_operation_xyz
'x, y, z'
'-x, y+1/2, -z+1/2'
'-x, -y, -z'
'x, -y-1/2, z-1/2'

loop_
_atom_site_label
_atom_site_type_symbol
_atom_site_fract_x
_atom_site_fract_y
_atom_site_fract_z
_atom_site_U_iso_or_equiv
_atom_site_adp_type
_atom_site_occupancy
_atom_site_site_symmetry_order
_atom_site_calc_flag
_atom_site_refinement_flags_posn
_atom_site_refinement_flags_adp
_atom_site_refinement_flags_occupancy
_atom_site_disorder_assembly
_atom_site_disorder_group
Cr1 Cr 0.25191(7) 0.48670(7) 0.34802(3) 0.03100(18) Uani 1 1 d . . . . .
Li1 Li 0.2454(9) 0.5080(9) 0.2204(3) 0.044(2) Uani 1 1 d . . . . .
O1 O 0.2478(3) 0.6003(3) 0.41506(15) 0.0451(8) Uani 1 1 d . . . . .
O2 O 0.2382(3) 0.6138(3) 0.28723(14) 0.0391(9) Uani 1 1 d . . . . .
O3 O 0.2688(2) 0.3523(4) 0.40618(16) 0.0397(9) Uani 1 1 d . . . . .
O4 O 0.2493(3) 0.3791(3) 0.27848(13) 0.0343(7) Uani 1 1 d . . . . .
O5 O 0.1471(3) 0.5158(5) 0.1596(3) 0.0668(17) Uani 1 1 d . . . . .
O6 O 0.3569(3) 0.5156(5) 0.1638(2) 0.0541(14) Uani 1 1 d . . . . .
N1 N 0.3937(3) 0.5006(5) 0.3494(3) 0.0372(11) Uani 1 1 d . . . . .
N2 N 0.1133(4) 0.4724(6) 0.3615(2) 0.0434(14) Uani 1 1 d . . . . .
F1 F 0.3415(4) 0.2908(6) 0.5116(2) 0.109(2) Uani 1 1 d . . . . .
F2 F 0.2111(4) 0.2462(7) 0.5464(2) 0.127(3) Uani 1 1 d . . . . .
F3 F 0.2710(3) 0.1370(4) 0.4792(2) 0.0903(15) Uani 1 1 d . . . . .
F4 F 0.2243(4) 0.6216(7) 0.5378(2) 0.148(3) Uani 1 1 d . . . . .
F5 F 0.3431(4) 0.7157(7) 0.5451(2) 0.125(2) Uani 1 1 d . . . . .
F6 F 0.2408(7) 0.7907(7) 0.4937(2) 0.171(4) Uani 1 1 d . . . . .
C1 C 0.2425(5) 0.2483(5) 0.2734(2) 0.0483(14) Uani 1 1 d . . . . .
C2 C 0.2593(6) 0.2559(7) 0.4968(3) 0.0613(18) Uani 1 1 d . . . . .
C3 C 0.3302(7) 0.7889(7) 0.3178(4) 0.074(3) Uani 1 1 d . . . . .
H3A H 0.3311 0.8779 0.3209 0.111 Uiso 1 1 calc R U . . .
H3B H 0.3381 0.7529 0.3563 0.111 Uiso 1 1 calc R U . . .
H3C H 0.3781 0.7621 0.2923 0.111 Uiso 1 1 calc R U . . .
C4 C 0.3240(5) 0.1844(7) 0.3004(4) 0.063(2) Uani 1 1 d . . . . .
H4A H 0.3177 0.0960 0.2964 0.094 Uiso 1 1 calc R U . . .
H4B H 0.3775 0.2112 0.2804 0.094 Uiso 1 1 calc R U . . .
H4C H 0.3282 0.2056 0.3415 0.094 Uiso 1 1 calc R U . . .
C5 C 0.4386(4) 0.4639(6) 0.3015(3) 0.0409(14) Uani 1 1 d . . . . .
H5 H 0.4052 0.4402 0.2686 0.049 Uiso 1 1 calc R U . . .
C6 C 0.1302(4) 0.3681(6) 0.4568(3) 0.0474(15) Uani 1 1 d . . . . .
H6 H 0.1034 0.3524 0.4932 0.057 Uiso 1 1 calc R U . . .
C7 C 0.2362(6) 0.2171(6) 0.2082(3) 0.065(2) Uani 1 1 d . . . . .
H7A H 0.2315 0.1287 0.2034 0.098 Uiso 1 1 calc R U . . .
H7B H 0.1839 0.2564 0.1915 0.098 Uiso 1 1 calc R U . . .
H7C H 0.2891 0.2465 0.1883 0.098 Uiso 1 1 calc R U . . .
C8 C 0.1569(5) 0.2019(7) 0.3040(3) 0.0548(19) Uani 1 1 d . . . . .
H8A H 0.1531 0.1131 0.3002 0.082 Uiso 1 1 calc R U . . .
H8B H 0.1588 0.2239 0.3450 0.082 Uiso 1 1 calc R U . . .
H8C H 0.1052 0.2394 0.2858 0.082 Uiso 1 1 calc R U . . .
C9 C 0.2385(6) 0.7464(5) 0.2916(2) 0.0520(17) Uani 1 1 d . . . . .
C10 C 0.5791(5) 0.4925(9) 0.3462(4) 0.074(2) Uani 1 1 d . . . . .
H10 H 0.6417 0.4891 0.3453 0.089 Uiso 1 1 calc R U . . .
C11 C 0.0583(4) 0.5160(7) 0.3188(3) 0.0540(19) Uani 1 1 d . . . . .
H11 H 0.0842 0.5441 0.2839 0.065 Uiso 1 1 calc R U . . .
C12 C 0.4420(4) 0.5378(7) 0.3968(3) 0.0491(16) Uani 1 1 d . . . . .
C13 C 0.2290(7) 0.7961(6) 0.2285(3) 0.078(3) Uani 1 1 d . . . . .
H13A H 0.2289 0.8853 0.2292 0.117 Uiso 1 1 calc R U . . .
H13B H 0.2786 0.7673 0.2051 0.117 Uiso 1 1 calc R U . . .
H13C H 0.1736 0.7668 0.2117 0.117 Uiso 1 1 calc R U . . .
C14 C 0.1588(7) 0.7933(8) 0.3294(4) 0.096(4) Uani 1 1 d . . . . .
H14A H 0.1607 0.8824 0.3316 0.145 Uiso 1 1 calc R U . . .
H14B H 0.1032 0.7677 0.3116 0.145 Uiso 1 1 calc R U . . .
H14C H 0.1631 0.7590 0.3684 0.145 Uiso 1 1 calc R U . . .
C15 C 0.5359(5) 0.5309(9) 0.3957(3) 0.074(2) Uani 1 1 d . . . . .
H15 H 0.5689 0.5527 0.4291 0.088 Uiso 1 1 calc R U . . .
C16 C -0.0345(5) 0.5213(10) 0.3240(3) 0.085(3) Uani 1 1 d . . . . .
H16 H -0.0704 0.5490 0.2930 0.102 Uiso 1 1 calc R U . . .
C17 C -0.0177(5) 0.4394(8) 0.4206(3) 0.064(2) Uani 1 1 d . . . . .
H17 H -0.0429 0.4162 0.4566 0.076 Uiso 1 1 calc R U . . .
C18 C 0.2172(4) 0.3331(6) 0.4499(3) 0.0444(14) Uani 1 1 d . . . . .
C19 C 0.0755(4) 0.4282(6) 0.4119(3) 0.0435(14) Uani 1 1 d . . . . .
C20 C -0.0718(5) 0.4845(9) 0.3765(4) 0.075(3) Uani 1 1 d . . . . .
H20 H -0.1337 0.4900 0.3822 0.090 Uiso 1 1 calc R U . . .
C21 C 0.3993(4) 0.5896(7) 0.4482(3) 0.0531(17) Uani 1 1 d . . . . .
H21 H 0.4356 0.6041 0.4810 0.064 Uiso 1 1 calc R U . . .
C22 C 0.2826(6) 0.6868(9) 0.5075(3) 0.073(2) Uani 1 1 d . . . . .
C23 C 0.5299(4) 0.4587(7) 0.2976(3) 0.0532(17) Uani 1 1 d . . . . .
H23 H 0.5580 0.4330 0.2629 0.064 Uiso 1 1 calc R U . . .
C24 C 0.3124(4) 0.6185(6) 0.4530(3) 0.0499(16) Uani 1 1 d . . . . .
C25 C 0.4209(4) 0.6130(6) 0.1581(3) 0.0557(16) Uani 1 1 d . . . . .
H25A H 0.4490 0.6298 0.1960 0.067 Uiso 1 1 calc R U . . .
H25B H 0.3916 0.6884 0.1446 0.067 Uiso 1 1 calc R U . . .
C26 C 0.4895(5) 0.5734(10) 0.1149(4) 0.082(3) Uani 1 1 d . . . . .
H26A H 0.5422 0.5399 0.1346 0.098 Uiso 1 1 calc R U . . .
H26B H 0.5077 0.6420 0.0898 0.098 Uiso 1 1 calc R U . . .
C27 C 0.4420(6) 0.4750(11) 0.0800(5) 0.096(4) Uani 1 1 d . . . . .
H27A H 0.4058 0.5108 0.0486 0.115 Uiso 1 1 calc R U . . .
H27B H 0.4841 0.4158 0.0632 0.115 Uiso 1 1 calc R U . . .
C28 C 0.3847(7) 0.4165(10) 0.1264(4) 0.091(3) Uani 1 1 d . . . . .
H28A H 0.3330 0.3759 0.1087 0.109 Uiso 1 1 calc R U . . .
H28B H 0.4189 0.3554 0.1485 0.109 Uiso 1 1 calc R U . . .
C29 C 0.1595(7) 0.5727(11) 0.1035(3) 0.104(4) Uani 1 1 d . . . . .
H29A H 0.2116 0.5367 0.0841 0.125 Uiso 1 1 calc R U . . .
H29B H 0.1705 0.6610 0.1087 0.125 Uiso 1 1 calc R U . . .
C30 C 0.0576(5) 0.4682(11) 0.1607(4) 0.097(4) Uani 1 1 d . . . . .
H30A H 0.0191 0.5227 0.1836 0.116 Uiso 1 1 calc R U . . .
H30B H 0.0569 0.3865 0.1787 0.116 Uiso 1 1 calc R U . . .
C31 C 0.0811(6) 0.5549(11) 0.0674(4) 0.098(3) Uani 1 1 d . . . . .
H31A H 0.0977 0.5240 0.0286 0.117 Uiso 1 1 calc R U . . .
H31B H 0.0483 0.6322 0.0627 0.117 Uiso 1 1 calc R U . . .
C32 C 0.0252(7) 0.4607(15) 0.1000(4) 0.125(5) Uani 1 1 d . . . . .
H32A H -0.0383 0.4813 0.0977 0.150 Uiso 1 1 calc R U . . .
H32B H 0.0343 0.3780 0.0840 0.150 Uiso 1 1 calc R U . . .

loop_
_atom_site_aniso_label
_atom_site_aniso_U_11
_atom_site_aniso_U_22
_atom_site_aniso_U_33
_atom_site_aniso_U_23
_atom_site_aniso_U_13
_atom_site_aniso_U_12
Cr1 0.0318(3) 0.0318(4) 0.0294(3) 0.0009(3) -0.0002(6) 0.0003(5)
Li1 0.047(5) 0.052(5) 0.032(3) 0.006(4) -0.007(6) -0.018(6)
O1 0.053(2) 0.0433(19) 0.0392(18) -0.0031(15) 0.006(3) -0.002(3)
O2 0.049(3) 0.0298(17) 0.0381(18) 0.0061(14) 0.014(2) 0.003(2)
O3 0.032(2) 0.047(2) 0.040(2) 0.0057(16) -0.0051(16) -0.0009(17)
O4 0.0373(18) 0.0301(16) 0.0355(16) 0.0023(12) -0.004(2) -0.006(2)
O5 0.053(3) 0.101(5) 0.046(3) 0.031(3) -0.014(3) -0.023(3)
O6 0.053(3) 0.065(3) 0.044(3) -0.010(2) 0.007(2) -0.020(2)
N1 0.034(2) 0.046(3) 0.031(2) 0.000(2) 0.000(2) -0.004(2)
N2 0.043(3) 0.057(3) 0.031(3) 0.004(2) -0.002(2) 0.001(2)
F1 0.100(4) 0.131(5) 0.095(4) 0.047(3) -0.064(3) -0.028(3)
F2 0.132(5) 0.192(6) 0.057(3) 0.068(3) 0.013(3) 0.051(4)
F3 0.099(4) 0.073(3) 0.098(3) 0.031(2) -0.023(3) 0.009(3)
F4 0.122(5) 0.222(7) 0.100(4) -0.085(4) 0.077(4) -0.094(5)
F5 0.118(4) 0.190(6) 0.068(3) -0.077(4) 0.005(3) -0.031(4)
F6 0.289(11) 0.149(6) 0.074(3) -0.046(4) -0.001(6) 0.110(8)
C1 0.063(4) 0.035(3) 0.047(3) -0.004(2) 0.002(4) -0.008(4)
C2 0.063(5) 0.075(4) 0.046(3) 0.023(3) 0.002(4) 0.008(5)
C3 0.130(8) 0.029(4) 0.062(5) 0.001(3) 0.005(5) -0.023(4)
C4 0.079(5) 0.035(4) 0.074(5) 0.004(3) -0.006(4) 0.004(4)
C5 0.036(3) 0.046(4) 0.042(3) 0.002(3) 0.003(3) 0.002(3)
C6 0.048(4) 0.058(4) 0.036(3) 0.012(3) 0.003(3) -0.008(3)
C7 0.082(6) 0.052(4) 0.061(4) -0.016(3) 0.005(4) -0.016(4)
C8 0.054(4) 0.046(4) 0.064(4) -0.002(3) 0.008(3) -0.019(3)
C9 0.081(5) 0.028(3) 0.048(3) 0.006(2) 0.028(4) 0.002(4)
C10 0.037(3) 0.131(7) 0.055(4) 0.023(5) -0.001(4) 0.006(4)
C11 0.036(3) 0.088(6) 0.039(3) 0.018(4) 0.002(3) -0.001(4)
C12 0.043(3) 0.066(4) 0.038(3) -0.001(3) -0.001(3) -0.009(3)
C13 0.126(8) 0.046(4) 0.063(4) 0.019(3) 0.032(5) 0.030(5)
C14 0.156(9) 0.048(5) 0.085(6) 0.006(4) 0.053(6) 0.050(6)
C15 0.040(4) 0.129(8) 0.051(4) -0.001(5) -0.003(3) -0.016(5)
C16 0.039(4) 0.164(10) 0.051(4) 0.027(5) 0.002(3) 0.005(5)
C17 0.040(4) 0.107(6) 0.044(4) 0.005(4) 0.003(3) -0.015(4)
C18 0.048(3) 0.050(4) 0.036(3) 0.010(3) -0.004(3) -0.007(3)
C19 0.038(3) 0.056(4) 0.037(3) 0.008(3) 0.003(3) -0.008(3)
C20 0.030(4) 0.140(8) 0.055(5) 0.024(5) 0.010(3) 0.004(5)
C21 0.048(4) 0.075(5) 0.036(3) -0.009(3) -0.004(3) -0.009(3)
C22 0.093(6) 0.083(6) 0.043(4) -0.028(4) 0.000(4) -0.005(5)
C23 0.042(4) 0.065(4) 0.053(4) 0.001(3) 0.003(3) 0.005(3)
C24 0.050(4) 0.067(4) 0.033(3) -0.015(3) 0.008(3) -0.014(3)
C25 0.057(4) 0.059(4) 0.052(4) 0.007(3) -0.004(3) -0.012(3)
C26 0.047(4) 0.108(7) 0.090(6) 0.008(6) 0.005(4) -0.015(5)
C27 0.068(6) 0.142(10) 0.078(6) -0.047(6) 0.034(5) -0.018(6)
C28 0.093(7) 0.106(7) 0.072(6) -0.037(5) 0.022(5) -0.033(6)
C29 0.108(8) 0.154(9) 0.051(4) 0.051(5) -0.028(5) -0.053(7)
C30 0.047(4) 0.183(11) 0.060(5) 0.032(6) -0.006(4) -0.018(5)
C31 0.073(6) 0.151(10) 0.069(6) 0.032(6) -0.020(5) -0.027(6)
C32 0.068(6) 0.248(15) 0.059(5) 0.016(7) -0.015(5) -0.068(8)

loop_
_atom_type_symbol
_atom_type_description
_atom_type_scat_dispersion_real
_atom_type_scat_dispersion_imag
_atom_type_scat_source
C C 0.0033 0.0016 'International Tables Vol C Tables 4.2.6.8 and 6.1.1.4'
Cr Cr 0.3209 0.6236 'International Tables Vol C Tables 4.2.6.8 and 6.1.1.4'
F F 0.0171 0.0103 'International Tables Vol C Tables 4.2.6.8 and 6.1.1.4'
N N 0.0061 0.0033 'International Tables Vol C Tables 4.2.6.8 and 6.1.1.4'
O O 0.0106 0.0060 'International Tables Vol C Tables 4.2.6.8 and 6.1.1.4'
Li Li -0.0003 0.0001 'International Tables Vol C Tables 4.2.6.8 and 6.1.1.4'
H H 0.0000 0.0000 'International Tables Vol C Tables 4.2.6.8 and 6.1.1.4'

loop_
_geom_angle_atom_site_label_1
_geom_angle_atom_site_label_2
_geom_angle_atom_site_label_3
_geom_angle
_geom_angle_site_symmetry_1
_geom_angle_site_symmetry_3
O1 Cr1 O2 96.12(15) . .
O1 Cr1 O4 176.18(18) . .
O2 Cr1 O4 81.10(13) . .
O1 Cr1 O3 86.78(15) . .
O2 Cr1 O3 176.85(16) . .
O4 Cr1 O3 96.06(15) . .
O1 Cr1 N2 84.3(2) . .
O2 Cr1 N2 93.0(2) . .
O4 Cr1 N2 93.2(2) . .
O3 Cr1 N2 88.47(18) . .
O1 Cr1 N1 88.6(2) . .
O2 Cr1 N1 93.7(2) . .
O4 Cr1 N1 94.2(2) . .
O3 Cr1 N1 85.16(18) . .
N2 Cr1 N1 170.73(19) . .
O1 Cr1 Li1 136.5(2) . .
O2 Cr1 Li1 40.4(2) . .
O4 Cr1 Li1 40.9(2) . .
O3 Cr1 Li1 136.7(2) . .
N2 Cr1 Li1 96.9(3) . .
N1 Cr1 Li1 92.4(3) . .
O2 Li1 O4 83.6(3) . .
O2 Li1 O5 118.7(7) . .
O4 Li1 O5 121.6(6) . .
O2 Li1 O6 120.6(6) . .
O4 Li1 O6 115.2(6) . .
O5 Li1 O6 98.9(4) . .
O2 Li1 Cr1 41.78(18) . .
O4 Li1 Cr1 41.96(18) . .
O5 Li1 Cr1 135.2(6) . .
O6 Li1 Cr1 125.9(5) . .
C24 O1 Cr1 125.8(4) . .
C9 O2 Li1 130.9(4) . .
C9 O2 Cr1 130.5(3) . .
Li1 O2 Cr1 97.8(3) . .
C18 O3 Cr1 124.3(4) . .
C1 O4 Li1 131.5(4) . .
C1 O4 Cr1 131.0(3) . .
Li1 O4 Cr1 97.2(3) . .
C29 O5 C30 107.0(6) . .
C29 O5 Li1 122.3(5) . .
C30 O5 Li1 130.7(6) . .
C25 O6 C28 107.7(5) . .
C25 O6 Li1 127.8(5) . .
C28 O6 Li1 124.4(5) . .
C5 N1 C12 117.9(5) . .
C5 N1 Cr1 117.8(4) . .
C12 N1 Cr1 124.2(4) . .
C11 N2 C19 118.2(5) . .
C11 N2 Cr1 117.8(4) . .
C19 N2 Cr1 123.9(4) . .
O4 C1 C7 107.6(5) . .
O4 C1 C4 111.1(6) . .
C7 C1 C4 109.9(6) . .
O4 C1 C8 110.3(6) . .
C7 C1 C8 108.5(6) . .
C4 C1 C8 109.4(5) . .
F1 C2 F2 107.7(6) . .
F1 C2 F3 103.1(7) . .
F2 C2 F3 104.0(6) . .
F1 C2 C18 114.3(6) . .
F2 C2 C18 114.6(7) . .
F3 C2 C18 112.0(6) . .
N1 C5 C23 124.4(6) . .
C18 C6 C19 125.1(5) . .
O2 C9 C13 106.4(5) . .
O2 C9 C14 111.2(6) . .
C13 C9 C14 109.4(7) . .
O2 C9 C3 108.8(6) . .
C13 C9 C3 109.4(6) . .
C14 C9 C3 111.4(6) . .
C15 C10 C23 119.5(6) . .
N2 C11 C16 123.7(6) . .
N1 C12 C15 120.0(6) . .
N1 C12 C21 121.5(6) . .
C15 C12 C21 118.4(6) . .
C10 C15 C12 120.2(7) . .
C20 C16 C11 117.7(7) . .
C20 C17 C19 120.4(6) . .
O3 C18 C6 128.4(5) . .
O3 C18 C2 113.1(6) . .
C6 C18 C2 118.3(6) . .
N2 C19 C17 119.8(6) . .
N2 C19 C6 120.8(5) . .
C17 C19 C6 119.4(5) . .
C17 C20 C16 119.8(6) . .
C24 C21 C12 125.8(6) . .
F5 C22 F4 104.3(7) . .
F5 C22 F6 106.5(8) . .
F4 C22 F6 105.5(8) . .
F5 C22 C24 117.3(7) . .
F4 C22 C24 111.3(7) . .
F6 C22 C24 111.0(7) . .
C5 C23 C10 117.9(7) . .
O1 C24 C21 128.6(6) . .
O1 C24 C22 113.5(6) . .
C21 C24 C22 117.9(6) . .
O6 C25 C26 108.0(6) . .
C25 C26 C27 103.3(6) . .
C28 C27 C26 101.2(7) . .
O6 C28 C27 105.6(8) . .
O5 C29 C31 110.2(7) . .
O5 C30 C32 108.2(7) . .
C29 C31 C32 105.0(7) . .
C30 C32 C31 104.1(8) . .

loop_
_geom_bond_atom_site_label_1
_geom_bond_atom_site_label_2
_geom_bond_distance
_geom_bond_site_symmetry_2
Cr1 O1 1.949(3) .
Cr1 O2 1.950(3) .
Cr1 O4 1.954(3) .
Cr1 O3 1.971(4) .
Cr1 N2 2.087(5) .
Cr1 N1 2.112(5) .
Cr1 Li1 2.900(7) .
Li1 O2 1.897(9) .
Li1 O4 1.912(9) .
Li1 O5 2.006(12) .
Li1 O6 2.095(13) .
O1 C24 1.301(7) .
O2 C9 1.430(6) .
O3 C18 1.270(7) .
O4 C1 1.415(6) .
O5 C29 1.423(9) .
O5 C30 1.424(9) .
O6 C25 1.422(8) .
O6 C28 1.423(10) .
N1 C5 1.333(8) .
N1 C12 1.350(8) .
N2 C11 1.349(8) .
N2 C19 1.357(7) .
F1 C2 1.320(10) .
F2 C2 1.337(8) .
F3 C2 1.350(8) .
F4 C22 1.309(10) .
F5 C22 1.274(9) .
F6 C22 1.316(10) .
C1 C7 1.517(8) .
C1 C4 1.519(10) .
C1 C8 1.531(9) .
C2 C18 1.485(8) .
C3 C9 1.553(11) .
C5 C23 1.360(8) .
C6 C18 1.354(8) .
C6 C19 1.453(8) .
C9 C13 1.532(8) .
C9 C14 1.545(10) .
C10 C15 1.357(11) .
C10 C23 1.371(10) .
C11 C16 1.385(9) .
C12 C15 1.396(10) .
C12 C21 1.438(9) .
C16 C20 1.370(10) .
C17 C20 1.369(10) .
C17 C19 1.404(9) .
C21 C24 1.332(9) .
C22 C24 1.504(9) .
C25 C26 1.475(10) .
C26 C27 1.498(12) .
C27 C28 1.491(12) .
C29 C31 1.435(12) .
C30 C32 1.457(11) .
C31 C32 1.504(14) .
